data_4036131
loop_
_publ_author_name
'Yu, Lian'
'Deng, Yuan'
'Cao, Jian'

_publ_section_title
;
 Regioselective Synthesis of Highly Substituted Imidazoles via the
 Sequential Reaction of Allenyl Sulfonamides and Amines.
;
_journal_issue 9
_journal_name_full 'The Journal of organic chemistry'
_journal_page_first 4729
_journal_page_last 4735
_journal_paper_doi 10.1021/acs.joc.5b00141
_journal_volume 80
_journal_year 2015
_chemical_formula_sum 'C26 H27 N2 O P'
_chemical_formula_weight 414.47
_space_group_IT_number 14
_space_group_name_Hall '-P 2ybc'
_space_group_name_H-M_alt 'P 1 21/c 1'
_symmetry_cell_setting monoclinic
_symmetry_space_group_name_H-M 'P 1 21/c 1'
_atom_sites_solution_hydrogens geom
_atom_sites_solution_primary direct
_atom_sites_solution_secondary difmap
_audit_creation_method SHELXL-97
_cell_angle_alpha 90.00
_cell_angle_beta 100.093(2)
_cell_angle_gamma 90.00
_cell_formula_units_Z 4
_cell_length_a 12.0256(13)
_cell_length_b 8.4182(9)
_cell_length_c 22.784(2)
_cell_measurement_reflns_used 3974
_cell_measurement_temperature 296(2)
_cell_measurement_theta_max 27.30
_cell_measurement_theta_min 2.58
_cell_volume 2270.8(4)
_computing_cell_refinement 'Bruker SAINT'
_computing_data_collection 'Bruker APEX2'
_computing_data_reduction 'Bruker SAINT'
_computing_molecular_graphics 'Bruker SHELXTL'
_computing_publication_material 'Bruker SHELXTL'
_computing_structure_refinement 'SHELXL-97 (Sheldrick, 2008)'
_computing_structure_solution 'SHELXS-97 (Sheldrick, 2008)'
_diffrn_ambient_temperature 296(2)
_diffrn_measured_fraction_theta_full 0.995
_diffrn_measured_fraction_theta_max 0.995
_diffrn_measurement_device_type 'Bruker APEX-II CCD'
_diffrn_measurement_method '\f and \w scans'
_diffrn_radiation_monochromator graphite
_diffrn_radiation_source 'fine-focus sealed tube'
_diffrn_radiation_type MoK\a
_diffrn_radiation_wavelength 0.71073
_diffrn_reflns_av_R_equivalents 0.0262
_diffrn_reflns_av_sigmaI/netI 0.0321
_diffrn_reflns_limit_h_max 14
_diffrn_reflns_limit_h_min -14
_diffrn_reflns_limit_k_max 10
_diffrn_reflns_limit_k_min -10
_diffrn_reflns_limit_l_max 27
_diffrn_reflns_limit_l_min -27
_diffrn_reflns_number 12100
_diffrn_reflns_theta_full 25.19
_diffrn_reflns_theta_max 25.19
_diffrn_reflns_theta_min 1.72
_exptl_absorpt_coefficient_mu 0.140
_exptl_absorpt_correction_T_max 0.967
_exptl_absorpt_correction_T_min 0.956
_exptl_absorpt_correction_type multi-scan
_exptl_crystal_colour colorless
_exptl_crystal_density_diffrn 1.212
_exptl_crystal_density_method 'not measured'
_exptl_crystal_description block
_exptl_crystal_F_000 880
_exptl_crystal_size_max 0.32
_exptl_crystal_size_mid 0.28
_exptl_crystal_size_min 0.24
_refine_diff_density_max 0.273
_refine_diff_density_min -0.261
_refine_diff_density_rms 0.037
_refine_ls_extinction_method none
_refine_ls_goodness_of_fit_ref 1.036
_refine_ls_hydrogen_treatment mixed
_refine_ls_matrix_type full
_refine_ls_number_parameters 274
_refine_ls_number_reflns 4063
_refine_ls_number_restraints 0
_refine_ls_restrained_S_all 1.036
_refine_ls_R_factor_all 0.0556
_refine_ls_R_factor_gt 0.0400
_refine_ls_shift/su_max 0.000
_refine_ls_shift/su_mean 0.000
_refine_ls_structure_factor_coef Fsqd
_refine_ls_weighting_details 'calc w=1/[\s^2^(Fo^2^)+(0.0392P)^2^+0.9452P] where P=(Fo^2^+2Fc^2^)/3'
_refine_ls_weighting_scheme calc
_refine_ls_wR_factor_gt 0.0947
_refine_ls_wR_factor_ref 0.1051
_reflns_number_gt 3186
_reflns_number_total 4063
_reflns_threshold_expression >2sigma(I)
_cod_data_source_file jo5b00141_si_002.cif
_cod_data_source_block mo_20141022a_0m
_cod_depositor_comments
;
The following automatic conversions were performed:

data item '_exptl_absorpt_correction_type' value 'Multi-scan' was
changed to 'multi-scan' in accordance with the
/home/saulius/struct/COD-crude-data/automatic-downloads/DataCite-retrospective/ACS/depositions/lib/dictionaries/cif_core.dic
dictionary named 'cif_core.dic' version 2.4.2 last updated on
2011-04-26.

data item '_symmetry_cell_setting' value 'Monoclinic' was changed to
'monoclinic' in accordance with the
/home/saulius/struct/COD-crude-data/automatic-downloads/DataCite-retrospective/ACS/depositions/lib/dictionaries/cif_core.dic
dictionary named 'cif_core.dic' version 2.4.2 last updated on
2011-04-26.

Automatic conversion script
Id: cif_fix_values 6909 2019-04-08 15:41:33Z antanas 
;
_cod_original_sg_symbol_H-M P2(1)/c
_cod_database_code 4036131

loop_
_symmetry_equiv_pos_as_xyz
'x, y, z'
'-x, y+1/2, -z+1/2'
'-x, -y, -z'
'x, -y-1/2, z-1/2'

loop_
_atom_site_label
_atom_site_type_symbol
_atom_site_fract_x
_atom_site_fract_y
_atom_site_fract_z
_atom_site_U_iso_or_equiv
_atom_site_adp_type
_atom_site_occupancy
_atom_site_symmetry_multiplicity
_atom_site_calc_flag
_atom_site_refinement_flags
P1 P 0.20578(4) 0.21320(6) 0.14949(2) 0.03474(14) Uani 1 1 d .
C1 C 0.15839(15) 0.1880(2) 0.07029(8) 0.0389(4) Uani 1 1 d .
C7 C 0.17082(15) 0.4155(2) 0.16583(8) 0.0347(4) Uani 1 1 d .
C8 C 0.22237(17) 0.5478(2) 0.14563(9) 0.0438(5) Uani 1 1 d .
H8 H 0.2783 0.5347 0.1226 0.053 Uiso 1 1 calc R
C10 C 0.10742(19) 0.7203(3) 0.19397(10) 0.0542(6) Uani 1 1 d .
H10 H 0.0864 0.8223 0.2033 0.065 Uiso 1 1 calc R
C12 C 0.08771(16) 0.4389(2) 0.20008(9) 0.0449(5) Uani 1 1 d .
H12 H 0.0526 0.3515 0.2139 0.054 Uiso 1 1 calc R
C6 C 0.06609(17) 0.2710(3) 0.04013(9) 0.0519(5) Uani 1 1 d .
H6 H 0.0325 0.3493 0.0599 0.062 Uiso 1 1 calc R
C2 C 0.20783(19) 0.0729(3) 0.03945(10) 0.0540(6) Uani 1 1 d .
H2 H 0.2707 0.0172 0.0586 0.065 Uiso 1 1 calc R
C9 C 0.19021(19) 0.6989(2) 0.15989(9) 0.0519(5) Uani 1 1 d .
H9 H 0.2249 0.7870 0.1463 0.062 Uiso 1 1 calc R
C11 C 0.05614(19) 0.5907(3) 0.21406(11) 0.0560(6) Uani 1 1 d .
H11 H 0.0002 0.6046 0.2371 0.067 Uiso 1 1 calc R
C5 C 0.0234(2) 0.2385(3) -0.01912(10) 0.0666(7) Uani 1 1 d .
H5 H -0.0383 0.2952 -0.0389 0.080 Uiso 1 1 calc R
C3 C 0.1635(2) 0.0408(3) -0.01983(11) 0.0684(7) Uani 1 1 d .
H3 H 0.1964 -0.0373 -0.0401 0.082 Uiso 1 1 calc R
C4 C 0.0716(2) 0.1234(4) -0.04867(10) 0.0687(7) Uani 1 1 d .
H4 H 0.0422 0.1011 -0.0883 0.082 Uiso 1 1 calc R
C13 C 0.35598(14) 0.1966(2) 0.15822(8) 0.0352(4) Uani 1 1 d .
C14 C 0.42719(15) 0.0907(2) 0.19205(8) 0.0368(4) Uani 1 1 d .
C15 C 0.51924(15) 0.2315(2) 0.13377(7) 0.0354(4) Uani 1 1 d .
N1 N 0.41479(12) 0.28393(19) 0.12202(6) 0.0375(4) Uani 1 1 d .
N2 N 0.53159(12) 0.11364(18) 0.17627(6) 0.0366(4) Uani 1 1 d .
C16 C 0.40675(19) -0.0269(3) 0.23810(9) 0.0552(6) Uani 1 1 d .
H16A H 0.3306 -0.0165 0.2450 0.083 Uiso 1 1 calc R
H16B H 0.4583 -0.0073 0.2746 0.083 Uiso 1 1 calc R
H16C H 0.4182 -0.1324 0.2243 0.083 Uiso 1 1 calc R
C17 C 0.60868(15) 0.2947(2) 0.10335(8) 0.0385(4) Uani 1 1 d .
C22 C 0.57937(18) 0.3322(3) 0.04355(9) 0.0585(6) Uani 1 1 d .
H22 H 0.5065 0.3114 0.0236 0.070 Uiso 1 1 calc R
C18 C 0.71790(16) 0.3266(3) 0.13185(10) 0.0523(6) Uani 1 1 d .
H18 H 0.7396 0.3030 0.1721 0.063 Uiso 1 1 calc R
C19 C 0.79458(18) 0.3935(3) 0.10046(12) 0.0669(7) Uani 1 1 d .
H19 H 0.8678 0.4141 0.1200 0.080 Uiso 1 1 calc R
C20 C 0.7651(2) 0.4298(3) 0.04168(13) 0.0708(7) Uani 1 1 d .
H20 H 0.8177 0.4742 0.0210 0.085 Uiso 1 1 calc R
C21 C 0.6570(2) 0.4000(4) 0.01318(12) 0.0750(8) Uani 1 1 d .
H21 H 0.6359 0.4257 -0.0269 0.090 Uiso 1 1 calc R
C23 C 0.62918(16) 0.0067(3) 0.19236(8) 0.0449(5) Uani 1 1 d .
H23A H 0.6190 -0.0557 0.2268 0.054 Uiso 1 1 calc R
H23B H 0.6969 0.0702 0.2036 0.054 Uiso 1 1 calc R
C24 C 0.6458(2) -0.1042(3) 0.14265(10) 0.0639(7) Uani 1 1 d .
H24 H 0.6595 -0.0379 0.1093 0.077 Uiso 1 1 calc R
C25 C 0.7516(3) -0.2038(3) 0.16199(12) 0.0839(9) Uani 1 1 d .
H25A H 0.8152 -0.1349 0.1740 0.126 Uiso 1 1 calc R
H25B H 0.7648 -0.2689 0.1293 0.126 Uiso 1 1 calc R
H25C H 0.7415 -0.2703 0.1949 0.126 Uiso 1 1 calc R
O1 O 0.15450(11) 0.09806(16) 0.18632(6) 0.0477(4) Uani 1 1 d .
C26 C 0.5463(3) -0.2061(4) 0.11990(15) 0.1094(12) Uani 1 1 d .
H26A H 0.5262 -0.2664 0.1522 0.164 Uiso 1 1 calc R
H26B H 0.5649 -0.2772 0.0901 0.164 Uiso 1 1 calc R
H26C H 0.4839 -0.1403 0.1027 0.164 Uiso 1 1 calc R

loop_
_atom_site_aniso_label
_atom_site_aniso_U_11
_atom_site_aniso_U_22
_atom_site_aniso_U_33
_atom_site_aniso_U_23
_atom_site_aniso_U_13
_atom_site_aniso_U_12
P1 0.0362(3) 0.0273(3) 0.0424(3) 0.0015(2) 0.0116(2) -0.0016(2)
C1 0.0353(9) 0.0368(11) 0.0456(10) -0.0027(9) 0.0098(8) -0.0082(8)
C7 0.0355(9) 0.0285(10) 0.0388(9) 0.0000(8) 0.0028(7) -0.0010(8)
C8 0.0488(11) 0.0356(11) 0.0478(11) 0.0040(9) 0.0109(9) -0.0045(9)
C10 0.0630(14) 0.0337(12) 0.0636(13) -0.0060(10) 0.0048(11) 0.0068(11)
C12 0.0452(11) 0.0339(11) 0.0580(12) 0.0012(9) 0.0156(9) -0.0016(9)
C6 0.0426(11) 0.0563(14) 0.0548(12) -0.0040(11) 0.0030(9) -0.0025(10)
C2 0.0549(13) 0.0527(14) 0.0553(13) -0.0102(11) 0.0122(10) 0.0019(11)
C9 0.0649(14) 0.0304(11) 0.0575(13) 0.0065(10) 0.0027(10) -0.0087(10)
C11 0.0575(13) 0.0432(13) 0.0711(14) -0.0048(11) 0.0220(11) 0.0079(11)
C5 0.0565(14) 0.0784(19) 0.0586(14) 0.0026(13) -0.0078(11) -0.0076(13)
C3 0.0775(17) 0.0732(18) 0.0586(14) -0.0224(13) 0.0235(13) -0.0114(14)
C4 0.0722(16) 0.087(2) 0.0457(12) -0.0080(13) 0.0055(12) -0.0218(15)
C13 0.0380(9) 0.0320(10) 0.0365(9) 0.0028(8) 0.0086(7) -0.0002(8)
C14 0.0441(10) 0.0341(11) 0.0320(9) 0.0004(8) 0.0059(8) 0.0019(8)
C15 0.0347(9) 0.0365(11) 0.0336(9) -0.0015(8) 0.0015(7) 0.0015(8)
N1 0.0332(8) 0.0373(9) 0.0417(8) 0.0066(7) 0.0060(6) 0.0014(7)
N2 0.0390(8) 0.0372(9) 0.0319(7) 0.0004(7) 0.0012(6) 0.0064(7)
C16 0.0658(14) 0.0549(15) 0.0464(12) 0.0158(10) 0.0143(10) 0.0081(11)
C17 0.0343(9) 0.0360(11) 0.0454(10) -0.0011(9) 0.0075(8) 0.0021(8)
C22 0.0436(11) 0.0793(18) 0.0520(12) 0.0151(12) 0.0068(9) -0.0060(11)
C18 0.0393(11) 0.0624(15) 0.0544(12) -0.0112(11) 0.0063(9) -0.0026(10)
C19 0.0384(12) 0.0768(19) 0.0871(18) -0.0175(15) 0.0159(12) -0.0098(12)
C20 0.0562(14) 0.0716(18) 0.094(2) 0.0038(15) 0.0381(14) -0.0095(13)
C21 0.0629(15) 0.099(2) 0.0671(15) 0.0269(15) 0.0222(12) -0.0035(15)
C23 0.0467(11) 0.0444(12) 0.0403(10) 0.0004(9) -0.0012(8) 0.0140(9)
C24 0.0800(16) 0.0568(15) 0.0513(13) -0.0072(11) 0.0021(11) 0.0245(13)
C25 0.100(2) 0.078(2) 0.0739(17) -0.0022(15) 0.0151(15) 0.0488(17)
O1 0.0556(8) 0.0324(8) 0.0608(8) 0.0061(6) 0.0261(7) -0.0037(6)
C26 0.108(3) 0.094(3) 0.115(3) -0.055(2) -0.010(2) 0.010(2)

loop_
_atom_type_symbol
_atom_type_description
_atom_type_scat_dispersion_real
_atom_type_scat_dispersion_imag
_atom_type_scat_source
C C 0.0033 0.0016 'International Tables Vol C Tables 4.2.6.8 and 6.1.1.4'
H H 0.0000 0.0000 'International Tables Vol C Tables 4.2.6.8 and 6.1.1.4'
N N 0.0061 0.0033 'International Tables Vol C Tables 4.2.6.8 and 6.1.1.4'
O O 0.0106 0.0060 'International Tables Vol C Tables 4.2.6.8 and 6.1.1.4'
P P 0.1023 0.0942 'International Tables Vol C Tables 4.2.6.8 and 6.1.1.4'

loop_
_geom_angle_atom_site_label_1
_geom_angle_atom_site_label_2
_geom_angle_atom_site_label_3
_geom_angle
O1 P1 C13 113.42(8)
O1 P1 C1 113.46(8)
C13 P1 C1 103.74(8)
O1 P1 C7 111.34(8)
C13 P1 C7 108.53(8)
C1 P1 C7 105.78(9)
C6 C1 C2 118.47(18)
C6 C1 P1 121.36(15)
C2 C1 P1 119.90(16)
C12 C7 C8 118.64(18)
C12 C7 P1 117.82(14)
C8 C7 P1 123.53(15)
C9 C8 C7 119.91(19)
C11 C10 C9 119.7(2)
C7 C12 C11 120.96(19)
C5 C6 C1 120.7(2)
C3 C2 C1 120.1(2)
C10 C9 C8 120.8(2)
C10 C11 C12 120.0(2)
C4 C5 C6 120.3(2)
C4 C3 C2 120.4(2)
C5 C4 C3 120.0(2)
C14 C13 N1 110.15(15)
C14 C13 P1 129.13(14)
N1 C13 P1 120.17(13)
C13 C14 N2 105.61(15)
C13 C14 C16 131.32(17)
N2 C14 C16 123.05(17)
N1 C15 N2 111.52(16)
N1 C15 C17 122.18(16)
N2 C15 C17 126.30(16)
C15 N1 C13 105.64(15)
C15 N2 C14 107.07(14)
C15 N2 C23 126.76(16)
C14 N2 C23 124.86(16)
C22 C17 C18 118.32(19)
C22 C17 C15 117.63(16)
C18 C17 C15 123.95(18)
C21 C22 C17 120.7(2)
C19 C18 C17 120.0(2)
C20 C19 C18 121.3(2)
C19 C20 C21 119.2(2)
C20 C21 C22 120.5(2)
N2 C23 C24 113.32(15)
C26 C24 C23 114.5(2)
C26 C24 C25 111.3(2)
C23 C24 C25 109.71(19)

loop_
_geom_bond_atom_site_label_1
_geom_bond_atom_site_label_2
_geom_bond_distance
P1 O1 1.4849(13)
P1 C13 1.7877(18)
P1 C1 1.8072(19)
P1 C7 1.8083(19)
C1 C6 1.388(3)
C1 C2 1.390(3)
C7 C12 1.386(3)
C7 C8 1.392(3)
C8 C9 1.385(3)
C10 C11 1.371(3)
C10 C9 1.378(3)
C12 C11 1.386(3)
C6 C5 1.385(3)
C2 C3 1.389(3)
C5 C4 1.365(4)
C3 C4 1.372(4)
C13 C14 1.375(2)
C13 N1 1.388(2)
C14 N2 1.379(2)
C14 C16 1.494(3)
C15 N1 1.314(2)
C15 N2 1.376(2)
C15 C17 1.477(3)
N2 C23 1.473(2)
C17 C22 1.383(3)
C17 C18 1.386(3)
C22 C21 1.380(3)
C18 C19 1.382(3)
C19 C20 1.359(4)
C20 C21 1.371(3)
C23 C24 1.508(3)
C24 C26 1.489(4)
C24 C25 1.523(3)
